data_1536199
loop_
_publ_author_name
'Cruywagen, J.J.'
'Esterhuysen, M.W.'
'Heyns, J.B.B.'

_publ_section_title
;
 The isolation and X-Ray characterization of a new sodium heptamolybdate
 compound, Na7 [Mo7 O24] O H * 21 H2 O
;
_journal_name_full 'Inorganica Chimica Acta'
_journal_page_first 205
_journal_page_last 211
_journal_volume 348
_journal_year 2003
_chemical_formula_sum 'H43 Mo7 Na7 O46'
_chemical_name_systematic 'Na7 (Mo7 O24) (O H) (H2 O)21'
_space_group_IT_number 13
_symmetry_space_group_name_Hall '-P 2yac'
_symmetry_space_group_name_H-M 'P 1 2/n 1'
_cell_angle_alpha 90
_cell_angle_beta 92.293
_cell_angle_gamma 90
_cell_formula_units_Z 2
_cell_length_a 12.8407
_cell_length_b 9.9279
_cell_length_c 16.2632
_cell_volume 2071.592
_citation_journal_id_ASTM ICHAA3
_cod_data_source_file Cruywagen_ICHAA3_2003_834.cif
_cod_data_source_block H43Mo7Na7O46
_cod_original_sg_symbol_Hall '-P 2yc (x-z,y,z)'
_cod_database_code 1536199

loop_
_symmetry_equiv_pos_as_xyz
x,y,z
-x+1/2,y,-z+1/2
-x,-y,-z
x-1/2,-y,z-1/2

loop_
_atom_site_label
_atom_site_type_symbol
_atom_site_fract_x
_atom_site_fract_y
_atom_site_fract_z
_atom_site_occupancy
_atom_site_U_iso_or_equiv
H10 H+1 0.596 0.475 0.59 1 0.0
Na1 Na+1 0.25 0.2735 0.75 1 0.0
O12 O-2 0.1607 0.3785 0.1622 1 0.0
H3 H+1 0.392 0.057 0.71 1 0.0
Mo4 Mo+6 0.25 0.43769 0.25 1 0.0
O23 O-2 0.75 0.2927 0.25 1 0.0
O15 O-2 0.3568 0.4343 0.6791 1 0.0
H11 H+1 0.59 0.043 0.596 1 0.0
Na2 Na+1 0.4564 0.2582 0.61055 1 0.0
O10 O-2 0.3348 0.3762 0.0536 1 0.0
Mo2 Mo+6 0.45532 0.22901 0.29416 1 0.0
H13 H+1 0.809 0.384 0.438 0.5 0.0
O17 O-2 0.566 0.4251 0.5558 1 0.0
O1 O-2 0.8214 -0.0897 0.559 1 0.0
O13 O-2 0.3435 0.2662 0.8764 1 0.0
H14 H+1 0.782 0.479 0.486 1 0.0
H1 H+1 0.299 0.268 0.912 1 0.0
O2 O-2 0.3376 0.2504 0.4957 1 0.0
H7 H+1 0.564 0.299 0.77 1 0.0
Na3 Na+1 0.6538 0.2514 0.4923 1 0.0
H17 H+1 0.761 0.179 0.351 1 0.0
O18 O-2 0.5656 0.0835 0.5554 1 0.0
H16 H+1 0.776 0.184 0.6398 1 0.0
H15 H+1 0.794 0.298 0.607 1 0.0
O16 O-2 0.5457 0.2342 0.7399 1 0.0
H6 H+1 0.337 0.477 0.638 1 0.0
H2 H+1 0.376 0.336 0.888 1 0.0
O6 O-2 0.5138 0.3811 0.2364 1 0.0
H5 H+1 0.398 0.489 0.701 1 0.0
H8 H+1 0.599 0.187 0.746 1 0.0
H21 H+1 0.7013 0.347 0.242 1 0.0
O9 O-2 0.5003 0.552 0.0993 1 0.0
O24 O-2 0.25 -0.0833 0.25 1 0.0
O14 O-2 0.3494 0.1014 0.6815 1 0.0
H12 H+1 0.524 0.029 0.535 1 0.0
Mo3 Mo+6 0.45507 0.3955 0.12413 1 0.0
H18 H+1 0.761 0.056 0.369 1 0.0
H22 H+1 0.21 -0.03 0.225 1 0.0
H9 H+1 0.526 0.476 0.53 1 0.0
O11 O-2 0.3316 0.5455 0.1974 1 0.0
O3 O-2 0.3439 0.1224 0.3412 1 0.0
O4 O-2 0.5326 0.2519 0.3811 1 0.0
Na4 Na+1 0.8954 0.1069 0.5028 1 0.0
Mo1 Mo+6 0.25361 0.22265 0.41272 1 0.0
O8 O-2 0.5383 0.2841 0.0791 1 0.0
H20 H+1 1.079 0.1 0.608 1 0.0
O20 O-2 0.7867 0.2173 0.5941 1 0.0
O21 O-2 0.7503 0.1296 0.3907 1 0.0
O19 O-2 0.758 0.4311 0.4484 1 0.0
O5 O-2 0.5103 0.096 0.2447 1 0.0
O22 O-2 1.0362 0.0411 0.5939 1 0.0
H19 H+1 1.013 0.017 0.639 1 0.0
H4 H+1 0.318 0.041 0.656 1 0.0
O7 O-2 0.3457 0.2753 0.1918 1 0.0
